data_4319108
loop_
_publ_author_name
'Ho-Chol Chang'
'Hitoshi Miyasaka'
'Susumu Kitagawa'

_publ_section_title
;
 New Molecular Assemblies of Redox Isomers, [CrIII(X4SQ)3-n (X4Cat)n]-n(X
 = Cl and Br; n = 0, 1, and 2), with Metallocenium Cations, [MIIICp2]+ (M
 = Co and Fe): X-ray Crystal Structures and Physical Properties
;
_journal_name_full 'Inorganic Chemistry'
_journal_page_first 146
_journal_page_last 156
_journal_paper_doi 10.1021/ic0003832
_journal_volume 40
_journal_year 2001
_chemical_formula_sum 'C34 H16 Cl12 Cr Fe O6'
_chemical_formula_weight 1053.78
_space_group_IT_number 2
_symmetry_cell_setting triclinic
_symmetry_Int_Tables_number 2
_symmetry_space_group_name_Hall '-P 1'
_symmetry_space_group_name_H-M 'P -1'
_cell_angle_alpha 82.036(3)
_cell_angle_beta 75.470(2)
_cell_angle_gamma 67.498(1)
_cell_formula_units_Z 2
_cell_length_a 10.9346(3)
_cell_length_b 13.939(2)
_cell_length_c 14.3387(8)
_cell_measurement_reflns_used 4
_cell_measurement_temperature 296.2
_cell_measurement_theta_max 27.5
_cell_volume 1952.3(3)
_computing_data_reduction 'teXsan Ver. 1.10'
_computing_publication_material 'teXsan Ver. 1.10'
_computing_structure_refinement 'teXsan Ver. 1.10'
_computing_structure_solution SIR92
_diffrn_measured_fraction_theta_full 0.9739
_diffrn_measured_fraction_theta_max 0.9739
_diffrn_measurement_device_type 'Rigaku/MSC Mercury CCD'
_diffrn_measurement_method \w
_diffrn_radiation_type 'Mo K\a'
_diffrn_radiation_wavelength 0.7107
_diffrn_reflns_av_R_equivalents 0.012
_diffrn_reflns_limit_h_max 11
_diffrn_reflns_limit_h_min 0
_diffrn_reflns_limit_k_max 14
_diffrn_reflns_limit_k_min -13
_diffrn_reflns_limit_l_max 15
_diffrn_reflns_limit_l_min -14
_diffrn_reflns_number 10046
_diffrn_reflns_theta_full 22.20
_diffrn_reflns_theta_max 22.20
_exptl_absorpt_coefficient_mu 1.515
_exptl_absorpt_correction_type none
_exptl_crystal_colour violet
_exptl_crystal_density_diffrn 1.793
_exptl_crystal_density_method 'not measured'
_exptl_crystal_description prismatic
_exptl_crystal_size_max 0.450
_exptl_crystal_size_mid 0.375
_exptl_crystal_size_min 0.225
_refine_diff_density_max 0.32
_refine_diff_density_min -0.33
_refine_ls_extinction_method none
_refine_ls_goodness_of_fit_ref 2.491
_refine_ls_hydrogen_treatment noref
_refine_ls_number_parameters 487
_refine_ls_number_reflns 4153
_refine_ls_R_factor_gt 0.0336
_refine_ls_shift/su_max 0.0057
_refine_ls_structure_factor_coef F
_refine_ls_weighting_details 'w = 1/[\s^2^(Fo) + 0.00022|Fo|^2^]'
_refine_ls_weighting_scheme calc
_refine_ls_wR_factor_ref 0.0521
_reflns_number_gt 4153
_reflns_number_total 4780
_reflns_threshold_expression F^2^>3.0\s(F^2^)
_cod_data_source_file ic0003832_3.cif
_cod_data_source_block (FeIIICp2)[CrIII(Cl4SQ)2(Cl4Cat)](4)
_cod_original_cell_volume 1952.2(3)
_cod_original_sg_symbol_H-M 'P -1 '
_cod_original_formula_sum 'C34 H16 Cl12 Cr Fe O6 '
_cod_database_code 4319108

loop_
_symmetry_equiv_pos_as_xyz
x,y,z
-x,-y,-z

loop_
_atom_site_label
_atom_site_type_symbol
_atom_site_fract_x
_atom_site_fract_y
_atom_site_fract_z
_atom_site_U_iso_or_equiv
_atom_site_adp_type
_atom_site_occupancy
_atom_site_calc_flag
_atom_site_refinement_flags
_atom_site_disorder_assembly
_atom_site_disorder_group
Fe(1) Fe 1.31727(5) 0.32423(5) 0.64966(4) 0.0576(2) Uani 1.00 d . . .
Cr(1) Cr 0.82098(5) 0.30416(4) 0.72027(4) 0.0378(2) Uani 1.00 d . . .
Cl(1) Cl 0.78961(10) 0.26135(9) 0.39289(7) 0.0660(3) Uani 1.00 d . . .
Cl(2) Cl 1.0400(1) 0.0748(1) 0.29780(7) 0.0726(4) Uani 1.00 d . . .
Cl(3) Cl 1.2706(1) -0.04648(8) 0.40606(7) 0.0620(3) Uani 1.00 d . . .
Cl(4) Cl 1.25608(9) 0.02201(7) 0.60968(7) 0.0586(3) Uani 1.00 d . . .
Cl(5) Cl 0.63800(9) 0.03014(7) 0.86522(7) 0.0531(3) Uani 1.00 d . . .
Cl(6) Cl 0.7124(1) -0.04860(8) 1.06507(8) 0.0682(3) Uani 1.00 d . . .
Cl(7) Cl 0.88377(10) 0.04039(9) 1.14362(7) 0.0669(3) Uani 1.00 d . . .
Cl(8) Cl 0.9503(1) 0.23341(9) 1.03411(8) 0.0711(4) Uani 1.00 d . . .
Cl(9) Cl 0.37910(9) 0.59407(8) 0.78495(9) 0.0712(3) Uani 1.00 d . . .
Cl(10) Cl 0.4184(1) 0.80698(8) 0.75878(9) 0.0775(3) Uani 1.00 d . . .
Cl(11) Cl 0.7060(1) 0.81523(8) 0.70282(10) 0.0812(4) Uani 1.00 d . . .
Cl(12) Cl 0.9615(1) 0.61002(9) 0.66557(10) 0.0762(4) Uani 1.00 d . . .
O(1) O 0.8045(2) 0.2959(2) 0.5911(2) 0.0450(7) Uani 1.00 d . . .
O(2) O 0.9980(2) 0.2003(2) 0.6786(2) 0.0424(7) Uani 1.00 d . . .
O(3) O 0.7412(2) 0.2008(2) 0.7739(2) 0.0385(6) Uani 1.00 d . . .
O(4) O 0.8569(2) 0.2901(2) 0.8481(2) 0.0435(7) Uani 1.00 d . . .
O(5) O 0.6443(2) 0.4160(2) 0.7471(2) 0.0450(7) Uani 1.00 d . . .
O(6) O 0.8825(2) 0.4224(2) 0.6902(2) 0.0464(7) Uani 1.00 d . . .
C(1) C 0.9071(3) 0.2206(3) 0.5448(2) 0.0385(9) Uani 1.00 d . . .
C(2) C 0.9178(3) 0.1916(3) 0.4527(2) 0.044(1) Uani 1.00 d . . .
C(3) C 1.0285(3) 0.1093(3) 0.4107(2) 0.046(1) Uani 1.00 d . . .
C(4) C 1.1328(3) 0.0560(3) 0.4601(2) 0.0434(10) Uani 1.00 d . . .
C(5) C 1.1261(3) 0.0861(3) 0.5493(2) 0.0402(9) Uani 1.00 d . . .
C(6) C 1.0144(3) 0.1671(2) 0.5933(2) 0.0367(9) Uani 1.00 d . . .
C(7) C 0.7666(3) 0.1631(2) 0.8583(2) 0.0351(9) Uani 1.00 d . . .
C(8) C 0.7280(3) 0.0827(2) 0.9112(2) 0.0373(9) Uani 1.00 d . . .
C(9) C 0.7618(3) 0.0479(3) 0.9991(2) 0.0431(10) Uani 1.00 d . . .
C(10) C 0.8344(3) 0.0919(3) 1.0367(2) 0.0468(10) Uani 1.00 d . . .
C(11) C 0.8680(3) 0.1741(3) 0.9883(2) 0.0443(10) Uani 1.00 d . . .
C(12) C 0.8335(3) 0.2117(2) 0.8984(2) 0.0380(9) Uani 1.00 d . . .
C(13) C 0.6504(3) 0.5078(3) 0.7357(2) 0.0385(9) Uani 1.00 d . . .
C(14) C 0.5380(3) 0.6005(3) 0.7504(2) 0.0438(10) Uani 1.00 d . . .
C(15) C 0.5563(3) 0.6937(3) 0.7400(3) 0.047(1) Uani 1.00 d . . .
C(16) C 0.6883(4) 0.6974(3) 0.7138(3) 0.050(1) Uani 1.00 d . . .
C(17) C 0.8009(3) 0.6072(3) 0.6977(3) 0.048(1) Uani 1.00 d . . .
C(18) C 0.7851(3) 0.5109(2) 0.7061(2) 0.0389(9) Uani 1.00 d . . .
C(19) C 1.3061(9) 0.4406(5) 0.5420(5) 0.120(2) Uani 1.00 d . . .
C(20) C 1.4387(7) 0.3686(6) 0.5306(5) 0.117(2) Uani 1.00 d . . .
C(21) C 1.4351(6) 0.2736(4) 0.5153(4) 0.095(2) Uani 1.00 d . . .
C(22) C 1.3020(7) 0.2863(5) 0.5178(4) 0.090(2) Uani 1.00 d . . .
C(23) C 1.2231(6) 0.3917(5) 0.5350(4) 0.100(2) Uani 1.00 d . . .
C(24) C 1.2569(9) 0.3816(6) 0.7864(4) 0.120(3) Uani 1.00 d . . .
C(25) C 1.3865(9) 0.308(1) 0.7714(5) 0.152(4) Uani 1.00 d . . .
C(26) C 1.3765(8) 0.2132(7) 0.7541(5) 0.135(3) Uani 1.00 d . . .
C(27) C 1.2397(6) 0.2368(5) 0.7601(3) 0.080(2) Uani 1.00 d . . .
C(28) C 1.1734(5) 0.3358(5) 0.7781(3) 0.086(2) Uani 1.00 d . . .
C(29) C 1.332(1) 0.4524(8) 1.0260(5) 0.128(3) Uani 1.00 d . . .
C(30) C 1.4251(6) 0.3501(9) 1.0146(5) 0.123(3) Uani 1.00 d . . .
C(31) C 1.3785(7) 0.2724(5) 1.0293(4) 0.100(2) Uani 1.00 d . . .
C(32) C 1.2459(7) 0.2899(4) 1.0539(4) 0.093(2) Uani 1.00 d . . .
C(33) C 1.1549(6) 0.3889(5) 1.0628(4) 0.097(2) Uani 1.00 d . . .
C(34) C 1.1988(8) 0.4685(4) 1.0500(5) 0.104(2) Uani 1.00 d . . .
H(1) H 1.2761 0.5142 0.5521 0.1329 Uiso 1.00 calc . . .
H(2) H 1.5169 0.3825 0.5344 0.1442 Uiso 1.00 calc . . .
H(3) H 1.5086 0.1975 0.5033 0.0548 Uiso 1.00 calc . . .
H(4) H 1.2566 0.2162 0.5161 0.0548 Uiso 1.00 calc . . .
H(5) H 1.1093 0.4191 0.5432 0.0548 Uiso 1.00 calc . . .
H(6) H 1.2060 0.4754 0.7934 0.0548 Uiso 1.00 calc . . .
H(7) H 1.4588 0.3278 0.7772 0.1599 Uiso 1.00 calc . . .
H(8) H 1.4556 0.1481 0.7404 0.1654 Uiso 1.00 calc . . .
H(9) H 1.2091 0.1793 0.7441 0.0548 Uiso 1.00 calc . . .
H(10) H 1.0722 0.3813 0.7762 0.0548 Uiso 1.00 calc . . .
H(11) H 1.3651 0.5202 1.0206 0.0548 Uiso 1.00 calc . . .
H(12) H 1.5236 0.3344 0.9990 0.0548 Uiso 1.00 calc . . .
H(13) H 1.4473 0.1869 1.0234 0.0548 Uiso 1.00 calc . . .
H(14) H 1.1999 0.2271 1.0770 0.0548 Uiso 1.00 calc . . .
H(15) H 1.0438 0.3998 1.0823 0.0548 Uiso 1.00 calc . . .
H(16) H 1.1099 0.5464 1.0627 0.0548 Uiso 1.00 calc . . .

loop_
_atom_site_aniso_label
_atom_site_aniso_U_11
_atom_site_aniso_U_22
_atom_site_aniso_U_33
_atom_site_aniso_U_12
_atom_site_aniso_U_13
_atom_site_aniso_U_23
Fe(1) 0.0472(3) 0.0687(4) 0.0580(4) -0.0264(3) -0.0124(3) 0.0122(3)
Cr(1) 0.0366(3) 0.0329(3) 0.0439(4) -0.0128(2) -0.0093(2) 0.0005(2)
Cl(1) 0.0554(6) 0.0961(8) 0.0529(6) -0.0293(5) -0.0276(5) 0.0114(5)
Cl(2) 0.0784(7) 0.1068(9) 0.0486(6) -0.0473(7) -0.0108(5) -0.0196(6)
Cl(3) 0.0674(6) 0.0492(6) 0.0591(6) -0.0166(5) 0.0026(5) -0.0123(5)
Cl(4) 0.0516(5) 0.0532(6) 0.0588(6) -0.0013(4) -0.0209(4) 0.0013(5)
Cl(5) 0.0582(5) 0.0543(6) 0.0602(6) -0.0323(4) -0.0198(4) 0.0030(4)
Cl(6) 0.0774(7) 0.0641(7) 0.0588(6) -0.0304(5) -0.0129(5) 0.0217(5)
Cl(7) 0.0553(6) 0.0880(8) 0.0394(5) -0.0013(5) -0.0194(4) -0.0006(5)
Cl(8) 0.0676(6) 0.0899(8) 0.0728(7) -0.0303(6) -0.0318(5) -0.0223(6)
Cl(9) 0.0370(5) 0.0640(7) 0.1022(9) -0.0127(4) -0.0125(5) 0.0093(6)
Cl(10) 0.0671(6) 0.0424(6) 0.0960(9) 0.0041(5) -0.0105(6) 0.0001(5)
Cl(11) 0.0951(8) 0.0414(6) 0.1015(9) -0.0337(6) 0.0022(7) -0.0014(6)
Cl(12) 0.0550(6) 0.0609(7) 0.1123(10) -0.0354(5) 0.0044(6) -0.0007(6)
O(1) 0.039(1) 0.047(1) 0.045(1) -0.011(1) -0.014(1) 0.006(1)
O(2) 0.041(1) 0.040(1) 0.044(1) -0.009(1) -0.016(1) -0.001(1)
O(3) 0.046(1) 0.040(1) 0.037(1) -0.021(1) -0.0155(10) 0.003(1)
O(4) 0.048(1) 0.041(1) 0.047(1) -0.020(1) -0.010(1) -0.008(1)
O(5) 0.035(1) 0.039(1) 0.060(2) -0.015(1) -0.008(1) 0.003(1)
O(6) 0.036(1) 0.041(1) 0.060(2) -0.016(1) -0.004(1) 0.002(1)
C(1) 0.038(2) 0.041(2) 0.040(2) -0.021(2) -0.010(1) 0.008(2)
C(2) 0.046(2) 0.060(2) 0.039(2) -0.031(2) -0.017(2) 0.011(2)
C(3) 0.051(2) 0.058(2) 0.039(2) -0.034(2) -0.007(2) 0.000(2)
C(4) 0.046(2) 0.041(2) 0.045(2) -0.022(2) -0.001(2) -0.001(2)
C(5) 0.043(2) 0.037(2) 0.042(2) -0.018(2) -0.011(2) 0.006(2)
C(6) 0.041(2) 0.037(2) 0.036(2) -0.020(2) -0.010(1) 0.005(1)
C(7) 0.033(2) 0.034(2) 0.036(2) -0.007(1) -0.008(1) -0.006(1)
C(8) 0.032(2) 0.035(2) 0.043(2) -0.009(1) -0.007(1) -0.004(1)
C(9) 0.035(2) 0.042(2) 0.043(2) -0.007(1) -0.006(1) 0.004(2)
C(10) 0.038(2) 0.056(2) 0.034(2) -0.002(2) -0.011(1) -0.003(2)
C(11) 0.036(2) 0.052(2) 0.044(2) -0.008(2) -0.011(1) -0.018(2)
C(12) 0.032(2) 0.036(2) 0.043(2) -0.008(1) -0.004(1) -0.011(2)
C(13) 0.041(2) 0.040(2) 0.035(2) -0.017(2) -0.009(1) 0.005(1)
C(14) 0.036(2) 0.046(2) 0.043(2) -0.010(2) -0.011(1) 0.008(2)
C(15) 0.049(2) 0.035(2) 0.043(2) -0.004(2) -0.009(2) 0.003(2)
C(16) 0.064(2) 0.038(2) 0.044(2) -0.022(2) -0.003(2) 0.004(2)
C(17) 0.046(2) 0.046(2) 0.048(2) -0.021(2) -0.003(2) 0.004(2)
C(18) 0.037(2) 0.037(2) 0.038(2) -0.011(2) -0.006(1) 0.003(1)
C(19) 0.150(6) 0.072(4) 0.092(4) -0.030(4) 0.026(4) 0.022(3)
C(20) 0.095(4) 0.130(6) 0.109(5) -0.059(4) 0.032(4) 0.008(4)
C(21) 0.096(4) 0.072(4) 0.071(3) 0.003(3) 0.006(3) 0.004(3)
C(22) 0.110(4) 0.105(4) 0.052(3) -0.039(4) -0.016(3) 0.008(3)
C(23) 0.091(4) 0.113(5) 0.059(3) -0.006(4) -0.019(3) 0.022(3)
C(24) 0.158(7) 0.159(7) 0.079(4) -0.101(6) -0.010(4) -0.024(4)
C(25) 0.109(5) 0.32(1) 0.092(5) -0.145(8) -0.057(4) 0.049(7)
C(26) 0.107(5) 0.153(7) 0.074(4) 0.014(5) -0.021(4) 0.052(4)
C(27) 0.111(4) 0.093(4) 0.059(3) -0.063(3) -0.032(3) 0.026(3)
C(28) 0.083(3) 0.126(5) 0.057(3) -0.050(4) -0.012(2) 0.003(3)
C(29) 0.214(9) 0.156(7) 0.074(4) -0.136(7) -0.035(5) 0.013(4)
C(30) 0.082(4) 0.214(9) 0.088(4) -0.070(5) -0.005(3) -0.036(5)
C(31) 0.099(4) 0.093(4) 0.096(4) -0.001(3) -0.036(3) -0.036(3)
C(32) 0.106(4) 0.081(4) 0.108(4) -0.040(3) -0.033(3) -0.018(3)
C(33) 0.087(4) 0.109(5) 0.100(4) -0.027(4) -0.030(3) -0.027(4)
C(34) 0.151(6) 0.070(4) 0.088(4) -0.024(4) -0.046(4) -0.006(3)

loop_
_atom_type_symbol
_atom_type_description
_atom_type_scat_dispersion_real
_atom_type_scat_dispersion_imag
_atom_type_scat_source
Fe Fe 0.346 0.844
;International Tables for Crystallography

(1992, Vol. C, Tables 4.2.6.8 and 6.1.1.1)

;
Cr Cr 0.321 0.624
;International Tables for Crystallography

(1992, Vol. C, Tables 4.2.6.8 and 6.1.1.1)

;
O O 0.011 0.006
;International Tables for Crystallography

(1992, Vol. C, Tables 4.2.6.8 and 6.1.1.1)

;
Cl Cl 0.148 0.159
;International Tables for Crystallography

(1992, Vol. C, Tables 4.2.6.8 and 6.1.1.1)

;
C C 0.003 0.002
;International Tables for Crystallography

(1992, Vol. C, Tables 4.2.6.8 and 6.1.1.1)

;
H H 0.000 0.000
;International Tables for Crystallography

(1992, Vol. C, Table 6.1.1.2)

;

loop_
_geom_angle_atom_site_label_1
_geom_angle_atom_site_label_2
_geom_angle_atom_site_label_3
_geom_angle
_geom_angle_site_symmetry_1
_geom_angle_site_symmetry_2
_geom_angle_site_symmetry_3
_geom_angle_publ_flag
C(19) Fe(1) C(20) 39.5(3) . 1_555 1_555 yes
C(19) Fe(1) C(21) 65.4(2) . 1_555 1_555 yes
C(19) Fe(1) C(22) 65.2(3) . 1_555 1_555 yes
C(19) Fe(1) C(23) 38.1(3) . 1_555 1_555 yes
C(19) Fe(1) C(24) 112.4(3) . 1_555 1_555 yes
C(19) Fe(1) C(25) 128.2(4) . 1_555 1_555 yes
C(19) Fe(1) C(26) 164.7(4) . 1_555 1_555 yes
C(19) Fe(1) C(27) 155.2(3) . 1_555 1_555 yes
C(19) Fe(1) C(28) 124.6(3) . 1_555 1_555 yes
C(20) Fe(1) C(21) 39.2(2) . 1_555 1_555 yes
C(20) Fe(1) C(22) 65.8(3) . 1_555 1_555 yes
C(20) Fe(1) C(23) 65.4(3) . 1_555 1_555 yes
C(20) Fe(1) C(24) 126.8(3) . 1_555 1_555 yes
C(20) Fe(1) C(25) 112.5(3) . 1_555 1_555 yes
C(20) Fe(1) C(26) 127.8(3) . 1_555 1_555 yes
C(20) Fe(1) C(27) 162.9(3) . 1_555 1_555 yes
C(20) Fe(1) C(28) 159.4(3) . 1_555 1_555 yes
C(21) Fe(1) C(22) 38.9(2) . 1_555 1_555 yes
C(21) Fe(1) C(23) 65.4(2) . 1_555 1_555 yes
C(21) Fe(1) C(24) 161.1(3) . 1_555 1_555 yes
C(21) Fe(1) C(25) 125.8(4) . 1_555 1_555 yes
C(21) Fe(1) C(26) 110.2(3) . 1_555 1_555 yes
C(21) Fe(1) C(27) 126.6(2) . 1_555 1_555 yes
C(21) Fe(1) C(28) 159.9(3) . 1_555 1_555 yes
C(22) Fe(1) C(23) 39.5(2) . 1_555 1_555 yes
C(22) Fe(1) C(24) 159.2(3) . 1_555 1_555 yes
C(22) Fe(1) C(25) 158.5(4) . 1_555 1_555 yes
C(22) Fe(1) C(26) 121.6(3) . 1_555 1_555 yes
C(22) Fe(1) C(27) 109.1(2) . 1_555 1_555 yes
C(22) Fe(1) C(28) 125.1(2) . 1_555 1_555 yes
C(23) Fe(1) C(24) 125.5(3) . 1_555 1_555 yes
C(23) Fe(1) C(25) 161.4(5) . 1_555 1_555 yes
C(23) Fe(1) C(26) 155.5(4) . 1_555 1_555 yes
C(23) Fe(1) C(27) 121.9(3) . 1_555 1_555 yes
C(23) Fe(1) C(28) 110.4(2) . 1_555 1_555 yes
C(24) Fe(1) C(25) 39.4(4) . 1_555 1_555 yes
C(24) Fe(1) C(26) 66.6(3) . 1_555 1_555 yes
C(24) Fe(1) C(27) 63.7(2) . 1_555 1_555 yes
C(24) Fe(1) C(28) 37.5(2) . 1_555 1_555 yes
C(25) Fe(1) C(26) 41.0(3) . 1_555 1_555 yes
C(25) Fe(1) C(27) 65.9(2) . 1_555 1_555 yes
C(25) Fe(1) C(28) 64.4(3) . 1_555 1_555 yes
C(26) Fe(1) C(27) 39.4(3) . 1_555 1_555 yes
C(26) Fe(1) C(28) 64.7(2) . 1_555 1_555 yes
C(27) Fe(1) C(28) 37.0(2) . 1_555 1_555 yes
O(1) Cr(1) O(2) 83.08(9) . 1_555 1_555 yes
O(1) Cr(1) O(3) 93.60(9) . 1_555 1_555 yes
O(1) Cr(1) O(4) 171.04(10) . 1_555 1_555 yes
O(1) Cr(1) O(5) 91.40(10) . 1_555 1_555 yes
O(1) Cr(1) O(6) 95.54(10) . 1_555 1_555 yes
O(2) Cr(1) O(3) 92.74(9) . 1_555 1_555 yes
O(2) Cr(1) O(4) 89.00(9) . 1_555 1_555 yes
O(2) Cr(1) O(5) 173.33(10) . 1_555 1_555 yes
O(2) Cr(1) O(6) 95.10(9) . 1_555 1_555 yes
O(3) Cr(1) O(4) 82.57(9) . 1_555 1_555 yes
O(3) Cr(1) O(5) 91.34(9) . 1_555 1_555 yes
O(3) Cr(1) O(6) 168.60(10) . 1_555 1_555 yes
O(4) Cr(1) O(5) 96.76(10) . 1_555 1_555 yes
O(4) Cr(1) O(6) 89.30(10) . 1_555 1_555 yes
O(5) Cr(1) O(6) 81.66(9) . 1_555 1_555 yes
Cr(1) O(1) C(1) 112.4(2) . 1_555 1_555 yes
Cr(1) O(2) C(6) 112.5(2) . 1_555 1_555 yes
Cr(1) O(3) C(7) 112.3(2) . 1_555 1_555 yes
Cr(1) O(4) C(12) 112.1(2) . 1_555 1_555 yes
Cr(1) O(5) C(13) 113.8(2) . 1_555 1_555 yes
Cr(1) O(6) C(18) 113.2(2) . 1_555 1_555 yes
O(1) C(1) C(2) 125.0(3) . 1_555 1_555 yes
O(1) C(1) C(6) 115.9(3) . 1_555 1_555 yes
C(2) C(1) C(6) 119.1(3) . 1_555 1_555 yes
Cl(1) C(2) C(1) 118.4(3) . 1_555 1_555 yes
Cl(1) C(2) C(3) 120.9(3) . 1_555 1_555 yes
C(1) C(2) C(3) 120.7(3) . 1_555 1_555 yes
Cl(2) C(3) C(2) 120.1(3) . 1_555 1_555 yes
Cl(2) C(3) C(4) 120.3(3) . 1_555 1_555 yes
C(2) C(3) C(4) 119.6(3) . 1_555 1_555 yes
Cl(3) C(4) C(3) 118.8(3) . 1_555 1_555 yes
Cl(3) C(4) C(5) 120.8(3) . 1_555 1_555 yes
C(3) C(4) C(5) 120.4(3) . 1_555 1_555 yes
Cl(4) C(5) C(4) 120.6(3) . 1_555 1_555 yes
Cl(4) C(5) C(6) 118.7(2) . 1_555 1_555 yes
C(4) C(5) C(6) 120.7(3) . 1_555 1_555 yes
O(2) C(6) C(1) 115.5(3) . 1_555 1_555 yes
O(2) C(6) C(5) 125.1(3) . 1_555 1_555 yes
C(1) C(6) C(5) 119.4(3) . 1_555 1_555 yes
O(3) C(7) C(8) 124.5(3) . 1_555 1_555 yes
O(3) C(7) C(12) 115.7(3) . 1_555 1_555 yes
C(8) C(7) C(12) 119.8(3) . 1_555 1_555 yes
Cl(5) C(8) C(7) 119.3(2) . 1_555 1_555 yes
Cl(5) C(8) C(9) 121.1(3) . 1_555 1_555 yes
C(7) C(8) C(9) 119.6(3) . 1_555 1_555 yes
Cl(6) C(9) C(8) 119.8(3) . 1_555 1_555 yes
Cl(6) C(9) C(10) 119.4(3) . 1_555 1_555 yes
C(8) C(9) C(10) 120.8(3) . 1_555 1_555 yes
Cl(7) C(10) C(9) 119.1(3) . 1_555 1_555 yes
Cl(7) C(10) C(11) 120.2(3) . 1_555 1_555 yes
C(9) C(10) C(11) 120.7(3) . 1_555 1_555 yes
Cl(8) C(11) C(10) 122.2(3) . 1_555 1_555 yes
Cl(8) C(11) C(12) 118.3(3) . 1_555 1_555 yes
C(10) C(11) C(12) 119.5(3) . 1_555 1_555 yes
O(4) C(12) C(7) 116.0(3) . 1_555 1_555 yes
O(4) C(12) C(11) 124.6(3) . 1_555 1_555 yes
C(7) C(12) C(11) 119.4(3) . 1_555 1_555 yes
O(5) C(13) C(14) 124.7(3) . 1_555 1_555 yes
O(5) C(13) C(18) 115.4(3) . 1_555 1_555 yes
C(14) C(13) C(18) 119.8(3) . 1_555 1_555 yes
Cl(9) C(14) C(13) 118.6(3) . 1_555 1_555 yes
Cl(9) C(14) C(15) 121.4(3) . 1_555 1_555 yes
C(13) C(14) C(15) 120.0(3) . 1_555 1_555 yes
Cl(10) C(15) C(14) 119.8(3) . 1_555 1_555 yes
Cl(10) C(15) C(16) 119.5(3) . 1_555 1_555 yes
C(14) C(15) C(16) 120.7(3) . 1_555 1_555 yes
Cl(11) C(16) C(15) 119.0(3) . 1_555 1_555 yes
Cl(11) C(16) C(17) 120.5(3) . 1_555 1_555 yes
C(15) C(16) C(17) 120.5(3) . 1_555 1_555 yes
Cl(12) C(17) C(16) 121.3(3) . 1_555 1_555 yes
Cl(12) C(17) C(18) 118.7(3) . 1_555 1_555 yes
C(16) C(17) C(18) 120.0(3) . 1_555 1_555 yes
O(6) C(18) C(13) 115.8(3) . 1_555 1_555 yes
O(6) C(18) C(17) 125.3(3) . 1_555 1_555 yes
C(13) C(18) C(17) 118.9(3) . 1_555 1_555 yes
Fe(1) C(19) C(20) 70.1(3) . 1_555 1_555 yes
Fe(1) C(19) C(23) 71.4(3) . 1_555 1_555 yes
C(20) C(19) C(23) 109.0(6) . 1_555 1_555 yes
Fe(1) C(20) C(19) 70.5(3) . 1_555 1_555 yes
Fe(1) C(20) C(21) 70.9(3) . 1_555 1_555 yes
C(19) C(20) C(21) 107.1(6) . 1_555 1_555 yes
Fe(1) C(21) C(20) 69.9(3) . 1_555 1_555 yes
Fe(1) C(21) C(22) 71.3(3) . 1_555 1_555 yes
C(20) C(21) C(22) 108.7(5) . 1_555 1_555 yes
Fe(1) C(22) C(21) 69.8(3) . 1_555 1_555 yes
Fe(1) C(22) C(23) 69.7(3) . 1_555 1_555 yes
C(21) C(22) C(23) 106.7(5) . 1_555 1_555 yes
Fe(1) C(23) C(19) 70.5(4) . 1_555 1_555 yes
Fe(1) C(23) C(22) 70.8(3) . 1_555 1_555 yes
C(19) C(23) C(22) 108.5(5) . 1_555 1_555 yes
Fe(1) C(24) C(25) 68.3(4) . 1_555 1_555 yes
Fe(1) C(24) C(28) 71.6(3) . 1_555 1_555 yes
C(25) C(24) C(28) 107.4(7) . 1_555 1_555 yes
Fe(1) C(25) C(24) 72.3(4) . 1_555 1_555 yes
Fe(1) C(25) C(26) 69.9(4) . 1_555 1_555 yes
C(24) C(25) C(26) 107.2(5) . 1_555 1_555 yes
Fe(1) C(26) C(25) 69.1(4) . 1_555 1_555 yes
Fe(1) C(26) C(27) 71.8(3) . 1_555 1_555 yes
C(25) C(26) C(27) 105.1(6) . 1_555 1_555 yes
Fe(1) C(27) C(26) 68.8(3) . 1_555 1_555 yes
Fe(1) C(27) C(28) 71.8(3) . 1_555 1_555 yes
C(26) C(27) C(28) 109.0(6) . 1_555 1_555 yes
Fe(1) C(28) C(24) 71.0(3) . 1_555 1_555 yes
Fe(1) C(28) C(27) 71.2(3) . 1_555 1_555 yes
C(24) C(28) C(27) 111.3(6) . 1_555 1_555 yes
C(30) C(29) C(34) 118.3(6) . 1_555 1_555 yes
C(29) C(30) C(31) 119.1(6) . 1_555 1_555 yes
C(30) C(31) C(32) 121.6(6) . 1_555 1_555 yes
C(31) C(32) C(33) 119.8(6) . 1_555 1_555 yes
C(32) C(33) C(34) 119.8(6) . 1_555 1_555 yes
C(29) C(34) C(33) 121.2(6) . 1_555 1_555 yes

loop_
_geom_bond_atom_site_label_1
_geom_bond_atom_site_label_2
_geom_bond_distance
_geom_bond_site_symmetry_1
_geom_bond_site_symmetry_2
_geom_bond_publ_flag
Fe(1) C(19) 2.069(5) . . yes
Fe(1) C(20) 2.063(5) . . yes
Fe(1) C(21) 2.075(5) . . yes
Fe(1) C(22) 2.094(5) . . yes
Fe(1) C(23) 2.080(5) . . yes
Fe(1) C(24) 2.073(6) . . yes
Fe(1) C(25) 2.023(6) . . yes
Fe(1) C(26) 2.034(5) . . yes
Fe(1) C(27) 2.072(4) . . yes
Fe(1) C(28) 2.080(5) . . yes
Cr(1) O(1) 1.928(2) . . yes
Cr(1) O(2) 1.927(2) . . yes
Cr(1) O(3) 1.936(2) . . yes
Cr(1) O(4) 1.938(2) . . yes
Cr(1) O(5) 1.949(2) . . yes
Cr(1) O(6) 1.965(2) . . yes
Cl(1) C(2) 1.725(3) . . yes
Cl(2) C(3) 1.714(4) . . yes
Cl(3) C(4) 1.727(3) . . yes
Cl(4) C(5) 1.731(3) . . yes
Cl(5) C(8) 1.718(3) . . yes
Cl(6) C(9) 1.716(3) . . yes
Cl(7) C(10) 1.723(3) . . yes
Cl(8) C(11) 1.715(3) . . yes
Cl(9) C(14) 1.717(3) . . yes
Cl(10) C(15) 1.712(3) . . yes
Cl(11) C(16) 1.707(4) . . yes
Cl(12) C(17) 1.714(3) . . yes
O(1) C(1) 1.311(4) . . yes
O(2) C(6) 1.314(4) . . yes
O(3) C(7) 1.303(4) . . yes
O(4) C(12) 1.297(4) . . yes
O(5) C(13) 1.293(4) . . yes
O(6) C(18) 1.288(4) . . yes
C(1) C(2) 1.398(5) . . yes
C(1) C(6) 1.418(4) . . yes
C(2) C(3) 1.381(5) . . yes
C(3) C(4) 1.401(5) . . yes
C(4) C(5) 1.378(5) . . yes
C(5) C(6) 1.386(5) . . yes
C(7) C(8) 1.406(5) . . yes
C(7) C(12) 1.422(4) . . yes
C(8) C(9) 1.373(5) . . yes
C(9) C(10) 1.406(5) . . yes
C(10) C(11) 1.380(5) . . yes
C(11) C(12) 1.409(5) . . yes
C(13) C(14) 1.398(5) . . yes
C(13) C(18) 1.442(4) . . yes
C(14) C(15) 1.371(5) . . yes
C(15) C(16) 1.417(5) . . yes
C(16) C(17) 1.379(5) . . yes
C(17) C(18) 1.403(5) . . yes
C(19) C(20) 1.396(9) . . yes
C(19) C(23) 1.355(9) . . yes
C(20) C(21) 1.388(9) . . yes
C(21) C(22) 1.389(8) . . yes
C(22) C(23) 1.409(8) . . yes
C(24) C(25) 1.38(1) . . yes
C(24) C(28) 1.334(8) . . yes
C(25) C(26) 1.42(1) . . yes
C(26) C(27) 1.386(10) . . yes
C(27) C(28) 1.317(8) . . yes
C(29) C(30) 1.40(1) . . yes
C(29) C(34) 1.35(1) . . yes
C(30) C(31) 1.335(10) . . yes
C(31) C(32) 1.336(8) . . yes
C(32) C(33) 1.359(8) . . yes
C(33) C(34) 1.342(8) . . yes

loop_
_geom_contact_atom_site_label_1
_geom_contact_atom_site_label_2
_geom_contact_distance
_geom_contact_site_symmetry_1
_geom_contact_site_symmetry_2
_geom_contact_publ_flag
Cl(1) Cl(9) 3.472(1) . 2_666 ?
Cl(2) Cl(7) 3.295(1) . 1_554 ?
Cl(2) Cl(5) 3.588(2) . 2_756 ?
Cl(2) C(5) 3.591(3) . 2_756 ?
Cl(3) Cl(11) 3.454(1) . 2_766 ?
Cl(3) C(2) 3.521(3) . 2_756 ?
Cl(3) C(1) 3.551(3) . 2_756 ?
Cl(4) Cl(10) 3.572(1) . 1_645 ?
Cl(5) C(26) 3.577(6) . 1_455 ?
Cl(6) C(27) 3.350(5) . 2_757 ?
Cl(6) C(26) 3.424(7) . 2_757 ?
Cl(7) Cl(10) 3.245(1) . 2_667 ?
Cl(7) C(10) 3.543(3) . 2_757 ?
Cl(7) C(11) 3.558(3) . 2_757 ?
Cl(10) C(10) 3.510(4) . 2_667 ?
Cl(11) C(4) 3.314(3) . 2_766 ?
Cl(11) C(3) 3.417(3) . 2_766 ?
Cl(12) C(2) 3.554(3) . 2_766 ?
O(2) C(27) 3.369(5) . . ?
O(3) C(25) 3.591(9) . 1_455 ?
O(6) C(28) 3.438(6) . . ?
C(3) C(4) 3.484(4) . 2_756 ?
C(10) C(10) 3.538(6) . 2_757 ?
C(13) C(29) 3.597(7) . 2_767 ?
C(15) C(30) 3.530(7) . 2_767 ?
C(16) C(22) 3.274(6) . 2_766 ?
C(17) C(23) 3.409(7) . 2_766 ?
C(17) C(22) 3.495(6) . 2_766 ?
C(17) C(33) 3.596(7) . 2_767 ?
C(18) C(23) 3.544(6) . 2_766 ?
